data_7132617
loop_
_publ_author_name
'Bermejo, Jos&#xe9;'
'Ortega-Lepe, Isabel'
'Santos, Laura L.'
'Rend&#xf3;n, Nuria'
'L&#xf3;pez-Serrano, Joaqu&#xed;n'
'&#xc1;lvarez, Eleuterio'
'Su&#xe1;rez, Andr&#xe9;s'

_publ_section_title
;
 Nitrous oxide activation by picoline-derived Ni-CNP hydrides.
;
_journal_issue 12
_journal_name_full 'Chemical communications (Cambridge, England)'
_journal_page_first 1575
_journal_page_last 1578
_journal_paper_doi 10.1039/d3cc05455a
_journal_volume 60
_journal_year 2024
_chemical_formula_moiety 'C26 H36 N3 Ni O P'
_chemical_formula_sum 'C26 H36 N3 Ni O P'
_chemical_formula_weight 496.26
_space_group_crystal_system tetragonal
_space_group_IT_number 86
_space_group_name_Hall '-P 4bc'
_space_group_name_H-M_alt 'P 42/n :2'
_atom_sites_solution_hydrogens geom
_audit_creation_method SHELXL-2018/3
_audit_update_record
;
2023-10-03 deposited with the CCDC.	2024-01-11 downloaded from the CCDC.
;
_cell_angle_alpha 90
_cell_angle_beta 90
_cell_angle_gamma 90
_cell_formula_units_Z 8
_cell_length_a 21.355(2)
_cell_length_b 21.355(2)
_cell_length_c 11.6688(15)
_cell_measurement_reflns_used 9336
_cell_measurement_temperature 193(2)
_cell_measurement_theta_max 30.32
_cell_measurement_theta_min 2.21
_cell_volume 5321.4(10)
_computing_cell_refinement 'Bruker SAINT'
_computing_data_collection 'Bruker APEX2'
_computing_data_reduction 'Bruker SAINT'
_computing_molecular_graphics 'Bruker SHELXTL'
_computing_publication_material 'Bruker SHELXTL'
_computing_structure_refinement 'SHELXL-2018/3 (Sheldrick, 2018)'
_computing_structure_solution 'SHELXS-97 (Sheldrick 2008)'
_diffrn_ambient_temperature 193(2)
_diffrn_detector_area_resol_mean 7.37
_diffrn_measured_fraction_theta_full 1.000
_diffrn_measured_fraction_theta_max 1.000
_diffrn_measurement_device_type
; 
 Bruker-AXS, D8 QUEST ECO, PHOTON II area detector 
;
_diffrn_measurement_method 'phi and omega scans with narrow frames'
_diffrn_radiation_monochromator graphite
_diffrn_radiation_type MoK\a
_diffrn_radiation_wavelength 0.71073
_diffrn_reflns_av_R_equivalents 0.0908
_diffrn_reflns_av_unetI/netI 0.0203
_diffrn_reflns_Laue_measured_fraction_full 1.000
_diffrn_reflns_Laue_measured_fraction_max 1.000
_diffrn_reflns_limit_h_max 25
_diffrn_reflns_limit_h_min -25
_diffrn_reflns_limit_k_max 25
_diffrn_reflns_limit_k_min -25
_diffrn_reflns_limit_l_max 14
_diffrn_reflns_limit_l_min -14
_diffrn_reflns_number 175281
_diffrn_reflns_point_group_measured_fraction_full 1.000
_diffrn_reflns_point_group_measured_fraction_max 1.000
_diffrn_reflns_theta_full 25.237
_diffrn_reflns_theta_max 25.237
_diffrn_reflns_theta_min 1.907
_diffrn_source 'I\mS microfocus'
_exptl_absorpt_coefficient_mu 0.811
_exptl_absorpt_correction_T_max 0.7461
_exptl_absorpt_correction_T_min 0.6756
_exptl_absorpt_correction_type multi-scan
_exptl_absorpt_process_details
;
program SADABS, Bruker (2001)
;
_exptl_crystal_colour red
_exptl_crystal_density_diffrn 1.239
_exptl_crystal_description plate
_exptl_crystal_F_000 2112
_exptl_crystal_size_max 0.200
_exptl_crystal_size_mid 0.100
_exptl_crystal_size_min 0.080
_refine_diff_density_max 0.898
_refine_diff_density_min -0.456
_refine_diff_density_rms 0.053
_refine_ls_extinction_method none
_refine_ls_goodness_of_fit_ref 1.039
_refine_ls_hydrogen_treatment constr
_refine_ls_matrix_type full
_refine_ls_number_parameters 299
_refine_ls_number_reflns 4813
_refine_ls_number_restraints 0
_refine_ls_restrained_S_all 1.039
_refine_ls_R_factor_all 0.0463
_refine_ls_R_factor_gt 0.0373
_refine_ls_shift/su_max 0.001
_refine_ls_shift/su_mean 0.000
_refine_ls_structure_factor_coef Fsqd
_refine_ls_weighting_details 'w=1/[\s^2^(Fo^2^)+(0.0466P)^2^+4.7321P] where P=(Fo^2^+2Fc^2^)/3'
_refine_ls_weighting_scheme calc
_refine_ls_wR_factor_gt 0.0932
_refine_ls_wR_factor_ref 0.0974
_reflns_Friedel_coverage 0.000
_reflns_number_gt 4114
_reflns_number_total 4813
_reflns_threshold_expression 'I > 2\s(I)'
_cod_data_source_file d3cc05455a3.cif
_cod_data_source_block 5b
_cod_depositor_comments 'Adding full bibliography for 7132616--7132617.cif.'
_cod_original_cell_volume 5321.2(14)
_cod_original_sg_symbol_H-M 'P 42/n'
_cod_database_code 7132617
_shelx_shelxl_version_number 2018/3
_shelx_space_group_comment
; 
The symmetry employed for this shelxl refinement is uniquely defined 
by the following loop, which should always be used as a source of 
symmetry information in preference to the above space-group names. 
They are only intended as comments. 
;
_shelx_estimated_absorpt_t_min 0.855
_shelx_estimated_absorpt_t_max 0.938

loop_
_space_group_symop_operation_xyz
'x, y, z'
'-x+1/2, -y+1/2, z'
'-y, x+1/2, z+1/2'
'y+1/2, -x, z+1/2'
'-x, -y, -z'
'x-1/2, y-1/2, -z'
'y, -x-1/2, -z-1/2'
'-y-1/2, x, -z-1/2'

loop_
_atom_site_label
_atom_site_type_symbol
_atom_site_fract_x
_atom_site_fract_y
_atom_site_fract_z
_atom_site_U_iso_or_equiv
_atom_site_adp_type
_atom_site_occupancy
_atom_site_site_symmetry_order
_atom_site_calc_flag
_atom_site_refinement_flags_posn
_atom_site_refinement_flags_adp
_atom_site_refinement_flags_occupancy
_atom_site_disorder_assembly
_atom_site_disorder_group
Ni1 Ni 0.27201(2) 0.50776(2) 0.21996(3) 0.02723(11) Uani 1 1 d . . . . .
P1 P 0.29897(3) 0.57991(3) 0.09161(5) 0.02737(14) Uani 1 1 d . . . . .
O1 O 0.35308(8) 0.49203(9) 0.26094(17) 0.0457(5) Uani 1 1 d . . . . .
H1 H 0.353787 0.474399 0.325279 0.069 Uiso 1 1 calc R U . . .
N1 N 0.23866(10) 0.41247(10) 0.41051(19) 0.0371(5) Uani 1 1 d . . . . .
N2 N 0.16707(9) 0.44830(10) 0.30014(19) 0.0369(5) Uani 1 1 d . . . . .
N3 N 0.18985(9) 0.52182(9) 0.16709(17) 0.0309(4) Uani 1 1 d . . . . .
C1 C 0.22970(11) 0.45239(11) 0.3219(2) 0.0326(5) Uani 1 1 d . . . . .
C2 C 0.18203(13) 0.38402(14) 0.4417(3) 0.0488(7) Uani 1 1 d . . . . .
H2 H 0.176265 0.354333 0.501426 0.059 Uiso 1 1 calc R U . . .
C3 C 0.13748(13) 0.40636(14) 0.3718(3) 0.0500(7) Uani 1 1 d . . . . .
H3 H 0.094331 0.395514 0.371751 0.060 Uiso 1 1 calc R U . . .
C4 C 0.29570(11) 0.40589(11) 0.4747(2) 0.0330(5) Uani 1 1 d . . . . .
C5 C 0.30963(13) 0.45104(12) 0.5563(2) 0.0411(6) Uani 1 1 d . . . . .
C6 C 0.36311(14) 0.44306(14) 0.6221(2) 0.0476(7) Uani 1 1 d . . . . .
H6 H 0.373328 0.473688 0.678156 0.057 Uiso 1 1 calc R U . . .
C7 C 0.40213(14) 0.39162(15) 0.6086(2) 0.0488(7) Uani 1 1 d . . . . .
C8 C 0.38732(13) 0.34850(13) 0.5244(2) 0.0457(7) Uani 1 1 d . . . . .
H8 H 0.414460 0.313859 0.512487 0.055 Uiso 1 1 calc R U . . .
C9 C 0.33424(12) 0.35409(12) 0.4568(2) 0.0381(6) Uani 1 1 d . . . . .
C10 C 0.26871(17) 0.50798(15) 0.5732(3) 0.0649(10) Uani 1 1 d . . . . .
H10A H 0.283952 0.532114 0.638937 0.097 Uiso 1 1 calc R U . . .
H10B H 0.225481 0.494659 0.587357 0.097 Uiso 1 1 calc R U . . .
H10C H 0.270139 0.534111 0.504190 0.097 Uiso 1 1 calc R U . . .
C11 C 0.45855(17) 0.3830(2) 0.6844(3) 0.0741(11) Uani 1 1 d . . . . .
H11A H 0.445041 0.368453 0.760136 0.111 Uiso 1 1 calc R U . . .
H11B H 0.480680 0.422928 0.692192 0.111 Uiso 1 1 calc R U . . .
H11C H 0.486624 0.351840 0.650166 0.111 Uiso 1 1 calc R U . . .
C12 C 0.31909(16) 0.30632(15) 0.3677(3) 0.0628(9) Uani 1 1 d . . . . .
H12A H 0.280394 0.284494 0.388741 0.094 Uiso 1 1 calc R U . . .
H12B H 0.353443 0.276034 0.362323 0.094 Uiso 1 1 calc R U . . .
H12C H 0.313477 0.327057 0.293472 0.094 Uiso 1 1 calc R U . . .
C13 C 0.14303(11) 0.48738(12) 0.2133(2) 0.0341(5) Uani 1 1 d . . . . .
C14 C 0.08153(12) 0.48963(13) 0.1826(2) 0.0409(6) Uani 1 1 d . . . . .
H14 H 0.050674 0.463779 0.217277 0.049 Uiso 1 1 calc R U . . .
C15 C 0.06695(12) 0.53315(14) 0.0955(2) 0.0449(7) Uani 1 1 d . . . . .
H15 H 0.024870 0.536770 0.069976 0.054 Uiso 1 1 calc R U . . .
C16 C 0.11142(12) 0.56977(13) 0.0477(2) 0.0420(6) Uani 1 1 d . . . . .
H16 H 0.099740 0.599475 -0.008985 0.050 Uiso 1 1 calc R U . . .
C17 C 0.17602(11) 0.56471(12) 0.0808(2) 0.0341(5) Uani 1 1 d . . . . .
C18 C 0.22496(11) 0.59758(12) 0.0339(2) 0.0360(6) Uani 1 1 d . . . . .
H18 H 0.219283 0.627598 -0.025259 0.043 Uiso 1 1 calc R U . . .
C19 C 0.34939(12) 0.55192(12) -0.0293(2) 0.0379(6) Uani 1 1 d . . . . .
C20 C 0.31981(16) 0.48855(14) -0.0626(3) 0.0542(8) Uani 1 1 d . . . . .
H20A H 0.276708 0.495310 -0.088616 0.081 Uiso 1 1 calc R U . . .
H20B H 0.319678 0.460709 0.004205 0.081 Uiso 1 1 calc R U . . .
H20C H 0.344251 0.469385 -0.124382 0.081 Uiso 1 1 calc R U . . .
C21 C 0.34779(16) 0.59553(15) -0.1333(2) 0.0547(8) Uani 1 1 d . . . . .
H21A H 0.371415 0.576598 -0.196373 0.082 Uiso 1 1 calc R U . . .
H21B H 0.366661 0.635853 -0.112861 0.082 Uiso 1 1 calc R U . . .
H21C H 0.304284 0.602082 -0.157116 0.082 Uiso 1 1 calc R U . . .
C22 C 0.41725(13) 0.54023(16) 0.0090(3) 0.0548(8) Uani 1 1 d . . . . .
H22A H 0.417266 0.519509 0.083968 0.082 Uiso 1 1 calc R U . . .
H22B H 0.439414 0.580291 0.014734 0.082 Uiso 1 1 calc R U . . .
H22C H 0.438339 0.513428 -0.047173 0.082 Uiso 1 1 calc R U . . .
C23 C 0.32918(11) 0.65239(11) 0.1619(2) 0.0310(5) Uani 1 1 d . . . . .
C24 C 0.33183(13) 0.70843(12) 0.0802(2) 0.0430(6) Uani 1 1 d . . . . .
H24A H 0.340614 0.746620 0.123874 0.064 Uiso 1 1 calc R U . . .
H24B H 0.291521 0.712771 0.040807 0.064 Uiso 1 1 calc R U . . .
H24C H 0.365045 0.701769 0.023509 0.064 Uiso 1 1 calc R U . . .
C25 C 0.39331(12) 0.64162(13) 0.2170(2) 0.0414(6) Uani 1 1 d . . . . .
H25A H 0.425302 0.638698 0.156988 0.062 Uiso 1 1 calc R U . . .
H25B H 0.392524 0.602597 0.261133 0.062 Uiso 1 1 calc R U . . .
H25C H 0.403185 0.676679 0.268072 0.062 Uiso 1 1 calc R U . . .
C26 C 0.28202(14) 0.66586(13) 0.2580(2) 0.0446(6) Uani 1 1 d . . . . .
H26A H 0.294401 0.704034 0.298735 0.067 Uiso 1 1 calc R U . . .
H26B H 0.281306 0.630586 0.311687 0.067 Uiso 1 1 calc R U . . .
H26C H 0.240220 0.671575 0.224918 0.067 Uiso 1 1 calc R U . . .

loop_
_atom_site_aniso_label
_atom_site_aniso_U_11
_atom_site_aniso_U_22
_atom_site_aniso_U_33
_atom_site_aniso_U_23
_atom_site_aniso_U_13
_atom_site_aniso_U_12
Ni1 0.02095(16) 0.02887(17) 0.03187(18) 0.00235(12) -0.00108(12) -0.00099(11)
P1 0.0256(3) 0.0293(3) 0.0271(3) 0.0045(2) -0.0042(2) 0.0001(2)
O1 0.0310(9) 0.0501(12) 0.0560(12) 0.0183(9) -0.0014(8) 0.0033(8)
N1 0.0306(11) 0.0358(11) 0.0448(12) 0.0100(10) 0.0033(9) -0.0026(9)
N2 0.0253(10) 0.0367(12) 0.0488(13) 0.0077(10) 0.0009(9) -0.0042(9)
N3 0.0247(10) 0.0338(11) 0.0341(10) 0.0006(9) -0.0037(8) -0.0039(8)
C1 0.0288(12) 0.0312(12) 0.0378(13) 0.0015(10) 0.0008(10) -0.0009(10)
C2 0.0379(15) 0.0484(16) 0.0601(18) 0.0197(14) 0.0068(13) -0.0103(12)
C3 0.0329(14) 0.0498(17) 0.0672(19) 0.0169(15) 0.0091(13) -0.0097(12)
C4 0.0347(13) 0.0317(12) 0.0325(12) 0.0081(10) 0.0022(10) 0.0018(10)
C5 0.0436(15) 0.0370(14) 0.0425(14) -0.0006(11) 0.0041(12) 0.0081(12)
C6 0.0553(17) 0.0507(17) 0.0368(14) -0.0070(12) -0.0042(13) 0.0062(14)
C7 0.0472(16) 0.0632(19) 0.0360(14) 0.0038(13) -0.0043(12) 0.0125(14)
C8 0.0482(16) 0.0432(15) 0.0457(15) 0.0024(13) 0.0004(13) 0.0175(13)
C9 0.0439(15) 0.0326(13) 0.0379(13) 0.0021(11) 0.0039(11) 0.0029(11)
C10 0.068(2) 0.0490(18) 0.078(2) -0.0158(17) -0.0034(18) 0.0208(16)
C11 0.066(2) 0.104(3) 0.0524(19) 0.002(2) -0.0204(17) 0.026(2)
C12 0.058(2) 0.0523(19) 0.078(2) -0.0250(17) -0.0008(17) 0.0021(15)
C13 0.0271(12) 0.0345(13) 0.0407(14) -0.0007(11) 0.0002(10) -0.0028(10)
C14 0.0250(12) 0.0442(15) 0.0533(16) -0.0037(13) -0.0019(11) -0.0072(11)
C15 0.0249(13) 0.0543(17) 0.0555(17) -0.0057(14) -0.0133(12) -0.0024(12)
C16 0.0317(13) 0.0524(16) 0.0418(14) 0.0032(12) -0.0141(11) 0.0001(12)
C17 0.0310(13) 0.0384(13) 0.0328(13) -0.0010(10) -0.0069(10) -0.0002(10)
C18 0.0321(13) 0.0444(14) 0.0315(13) 0.0115(11) -0.0092(10) -0.0007(11)
C19 0.0417(14) 0.0401(14) 0.0319(13) -0.0013(11) 0.0041(11) 0.0017(11)
C20 0.074(2) 0.0479(17) 0.0409(15) -0.0112(13) 0.0023(15) -0.0041(15)
C21 0.071(2) 0.0573(18) 0.0360(15) 0.0038(13) 0.0131(14) 0.0011(16)
C22 0.0404(16) 0.067(2) 0.0575(18) -0.0109(16) 0.0104(14) 0.0109(14)
C23 0.0287(12) 0.0284(12) 0.0359(13) 0.0001(10) -0.0031(10) 0.0009(9)
C24 0.0427(15) 0.0326(13) 0.0536(17) 0.0071(12) -0.0034(13) -0.0023(11)
C25 0.0386(14) 0.0392(14) 0.0463(15) -0.0041(12) -0.0139(12) -0.0012(11)
C26 0.0485(16) 0.0417(15) 0.0438(15) -0.0054(12) 0.0072(12) 0.0030(12)

loop_
_atom_type_symbol
_atom_type_description
_atom_type_scat_dispersion_real
_atom_type_scat_dispersion_imag
_atom_type_scat_source
C C 0.0033 0.0016 'International Tables Vol C Tables 4.2.6.8 and 6.1.1.4'
H H 0.0000 0.0000 'International Tables Vol C Tables 4.2.6.8 and 6.1.1.4'
N N 0.0061 0.0033 'International Tables Vol C Tables 4.2.6.8 and 6.1.1.4'
Ni Ni 0.3393 1.1124 'International Tables Vol C Tables 4.2.6.8 and 6.1.1.4'
O O 0.0106 0.0060 'International Tables Vol C Tables 4.2.6.8 and 6.1.1.4'
P P 0.1023 0.0942 'International Tables Vol C Tables 4.2.6.8 and 6.1.1.4'

loop_
_geom_angle_atom_site_label_1
_geom_angle_atom_site_label_2
_geom_angle_atom_site_label_3
_geom_angle
_geom_angle_site_symmetry_1
_geom_angle_site_symmetry_3
_geom_angle_publ_flag
O1 Ni1 N3 175.87(9) . . ?
O1 Ni1 C1 99.89(9) . . ?
N3 Ni1 C1 82.05(9) . . ?
O1 Ni1 P1 93.35(6) . . ?
N3 Ni1 P1 84.84(6) . . ?
C1 Ni1 P1 166.65(7) . . ?
C18 P1 C23 107.51(12) . . ?
C18 P1 C19 107.26(12) . . ?
C23 P1 C19 113.39(11) . . ?
C18 P1 Ni1 100.01(8) . . ?
C23 P1 Ni1 111.59(8) . . ?
C19 P1 Ni1 115.78(9) . . ?
Ni1 O1 H1 109.5 . . ?
C1 N1 C2 110.5(2) . . ?
C1 N1 C4 125.4(2) . . ?
C2 N1 C4 123.6(2) . . ?
C1 N2 C3 112.2(2) . . ?
C1 N2 C13 116.9(2) . . ?
C3 N2 C13 130.8(2) . . ?
C13 N3 C17 119.3(2) . . ?
C13 N3 Ni1 118.09(16) . . ?
C17 N3 Ni1 122.62(16) . . ?
N1 C1 N2 103.9(2) . . ?
N1 C1 Ni1 143.20(18) . . ?
N2 C1 Ni1 112.87(17) . . ?
C3 C2 N1 107.5(2) . . ?
C3 C2 H2 126.3 . . ?
N1 C2 H2 126.3 . . ?
C2 C3 N2 106.0(2) . . ?
C2 C3 H3 127.0 . . ?
N2 C3 H3 127.0 . . ?
C5 C4 C9 121.8(2) . . ?
C5 C4 N1 118.1(2) . . ?
C9 C4 N1 120.0(2) . . ?
C4 C5 C6 118.1(2) . . ?
C4 C5 C10 121.7(3) . . ?
C6 C5 C10 120.2(3) . . ?
C7 C6 C5 121.9(3) . . ?
C7 C6 H6 119.1 . . ?
C5 C6 H6 119.1 . . ?
C8 C7 C6 118.1(3) . . ?
C8 C7 C11 121.2(3) . . ?
C6 C7 C11 120.7(3) . . ?
C9 C8 C7 122.3(3) . . ?
C9 C8 H8 118.9 . . ?
C7 C8 H8 118.9 . . ?
C8 C9 C4 117.7(2) . . ?
C8 C9 C12 121.0(3) . . ?
C4 C9 C12 121.3(3) . . ?
C5 C10 H10A 109.5 . . ?
C5 C10 H10B 109.5 . . ?
H10A C10 H10B 109.5 . . ?
C5 C10 H10C 109.5 . . ?
H10A C10 H10C 109.5 . . ?
H10B C10 H10C 109.5 . . ?
C7 C11 H11A 109.5 . . ?
C7 C11 H11B 109.5 . . ?
H11A C11 H11B 109.5 . . ?
C7 C11 H11C 109.5 . . ?
H11A C11 H11C 109.5 . . ?
H11B C11 H11C 109.5 . . ?
C9 C12 H12A 109.5 . . ?
C9 C12 H12B 109.5 . . ?
H12A C12 H12B 109.5 . . ?
C9 C12 H12C 109.5 . . ?
H12A C12 H12C 109.5 . . ?
H12B C12 H12C 109.5 . . ?
N3 C13 C14 126.0(2) . . ?
N3 C13 N2 109.8(2) . . ?
C14 C13 N2 124.1(2) . . ?
C13 C14 C15 115.2(2) . . ?
C13 C14 H14 122.4 . . ?
C15 C14 H14 122.4 . . ?
C16 C15 C14 121.6(2) . . ?
C16 C15 H15 119.2 . . ?
C14 C15 H15 119.2 . . ?
C15 C16 C17 121.4(2) . . ?
C15 C16 H16 119.3 . . ?
C17 C16 H16 119.3 . . ?
C18 C17 N3 117.6(2) . . ?
C18 C17 C16 125.8(2) . . ?
N3 C17 C16 116.6(2) . . ?
C17 C18 P1 114.95(18) . . ?
C17 C18 H18 122.5 . . ?
P1 C18 H18 122.5 . . ?
C21 C19 C22 110.5(2) . . ?
C21 C19 C20 109.0(2) . . ?
C22 C19 C20 108.5(2) . . ?
C21 C19 P1 112.97(19) . . ?
C22 C19 P1 112.00(19) . . ?
C20 C19 P1 103.54(18) . . ?
C19 C20 H20A 109.5 . . ?
C19 C20 H20B 109.5 . . ?
H20A C20 H20B 109.5 . . ?
C19 C20 H20C 109.5 . . ?
H20A C20 H20C 109.5 . . ?
H20B C20 H20C 109.5 . . ?
C19 C21 H21A 109.5 . . ?
C19 C21 H21B 109.5 . . ?
H21A C21 H21B 109.5 . . ?
C19 C21 H21C 109.5 . . ?
H21A C21 H21C 109.5 . . ?
H21B C21 H21C 109.5 . . ?
C19 C22 H22A 109.5 . . ?
C19 C22 H22B 109.5 . . ?
H22A C22 H22B 109.5 . . ?
C19 C22 H22C 109.5 . . ?
H22A C22 H22C 109.5 . . ?
H22B C22 H22C 109.5 . . ?
C25 C23 C24 110.2(2) . . ?
C25 C23 C26 108.0(2) . . ?
C24 C23 C26 109.4(2) . . ?
C25 C23 P1 111.67(16) . . ?
C24 C23 P1 112.78(17) . . ?
C26 C23 P1 104.45(17) . . ?
C23 C24 H24A 109.5 . . ?
C23 C24 H24B 109.5 . . ?
H24A C24 H24B 109.5 . . ?
C23 C24 H24C 109.5 . . ?
H24A C24 H24C 109.5 . . ?
H24B C24 H24C 109.5 . . ?
C23 C25 H25A 109.5 . . ?
C23 C25 H25B 109.5 . . ?
H25A C25 H25B 109.5 . . ?
C23 C25 H25C 109.5 . . ?
H25A C25 H25C 109.5 . . ?
H25B C25 H25C 109.5 . . ?
C23 C26 H26A 109.5 . . ?
C23 C26 H26B 109.5 . . ?
H26A C26 H26B 109.5 . . ?
C23 C26 H26C 109.5 . . ?
H26A C26 H26C 109.5 . . ?
H26B C26 H26C 109.5 . . ?

loop_
_geom_bond_atom_site_label_1
_geom_bond_atom_site_label_2
_geom_bond_distance
_geom_bond_site_symmetry_2
_geom_bond_publ_flag
Ni1 O1 1.8272(18) . ?
Ni1 N3 1.8839(19) . ?
Ni1 C1 1.905(2) . ?
Ni1 P1 2.2246(7) . ?
P1 C18 1.759(2) . ?
P1 C23 1.867(2) . ?
P1 C19 1.873(3) . ?
O1 H1 0.8400 . ?
N1 C1 1.354(3) . ?
N1 C2 1.402(3) . ?
N1 C4 1.437(3) . ?
N2 C1 1.364(3) . ?
N2 C3 1.379(3) . ?
N2 C13 1.409(3) . ?
N3 C13 1.353(3) . ?
N3 C17 1.392(3) . ?
C2 C3 1.341(4) . ?
C2 H2 0.9500 . ?
C3 H3 0.9500 . ?
C4 C5 1.387(4) . ?
C4 C9 1.395(3) . ?
C5 C6 1.387(4) . ?
C5 C10 1.510(4) . ?
C6 C7 1.388(4) . ?
C6 H6 0.9500 . ?
C7 C8 1.383(4) . ?
C7 C11 1.506(4) . ?
C8 C9 1.386(4) . ?
C8 H8 0.9500 . ?
C9 C12 1.492(4) . ?
C10 H10A 0.9800 . ?
C10 H10B 0.9800 . ?
C10 H10C 0.9800 . ?
C11 H11A 0.9800 . ?
C11 H11B 0.9800 . ?
C11 H11C 0.9800 . ?
C12 H12A 0.9800 . ?
C12 H12B 0.9800 . ?
C12 H12C 0.9800 . ?
C13 C14 1.362(3) . ?
C14 C15 1.412(4) . ?
C14 H14 0.9500 . ?
C15 C16 1.351(4) . ?
C15 H15 0.9500 . ?
C16 C17 1.437(3) . ?
C16 H16 0.9500 . ?
C17 C18 1.373(3) . ?
C18 H18 0.9500 . ?
C19 C21 1.530(4) . ?
C19 C22 1.537(4) . ?
C19 C20 1.543(4) . ?
C20 H20A 0.9800 . ?
C20 H20B 0.9800 . ?
C20 H20C 0.9800 . ?
C21 H21A 0.9800 . ?
C21 H21B 0.9800 . ?
C21 H21C 0.9800 . ?
C22 H22A 0.9800 . ?
C22 H22B 0.9800 . ?
C22 H22C 0.9800 . ?
C23 C25 1.530(3) . ?
C23 C24 1.531(3) . ?
C23 C26 1.535(4) . ?
C24 H24A 0.9800 . ?
C24 H24B 0.9800 . ?
C24 H24C 0.9800 . ?
C25 H25A 0.9800 . ?
C25 H25B 0.9800 . ?
C25 H25C 0.9800 . ?
C26 H26A 0.9800 . ?
C26 H26B 0.9800 . ?
C26 H26C 0.9800 . ?

loop_
_geom_torsion_atom_site_label_1
_geom_torsion_atom_site_label_2
_geom_torsion_atom_site_label_3
_geom_torsion_atom_site_label_4
_geom_torsion
_geom_torsion_site_symmetry_1
_geom_torsion_site_symmetry_2
_geom_torsion_site_symmetry_3
_geom_torsion_site_symmetry_4
_geom_torsion_publ_flag
C1 Ni1 N3 C13 -4.15(19) . . . . ?
P1 Ni1 N3 C13 178.37(18) . . . . ?
C1 Ni1 N3 C17 177.6(2) . . . . ?
P1 Ni1 N3 C17 0.17(18) . . . . ?
C2 N1 C1 N2 0.5(3) . . . . ?
C4 N1 C1 N2 -171.6(2) . . . . ?
C2 N1 C1 Ni1 -177.4(3) . . . . ?
C4 N1 C1 Ni1 10.5(5) . . . . ?
C3 N2 C1 N1 -0.8(3) . . . . ?
C13 N2 C1 N1 177.5(2) . . . . ?
C3 N2 C1 Ni1 177.8(2) . . . . ?
C13 N2 C1 Ni1 -3.9(3) . . . . ?
C1 N1 C2 C3 0.1(3) . . . . ?
C4 N1 C2 C3 172.3(3) . . . . ?
N1 C2 C3 N2 -0.6(3) . . . . ?
C1 N2 C3 C2 0.9(3) . . . . ?
C13 N2 C3 C2 -177.1(3) . . . . ?
C1 N1 C4 C5 77.4(3) . . . . ?
C2 N1 C4 C5 -93.7(3) . . . . ?
C1 N1 C4 C9 -104.7(3) . . . . ?
C2 N1 C4 C9 84.2(3) . . . . ?
C9 C4 C5 C6 -1.0(4) . . . . ?
N1 C4 C5 C6 176.9(2) . . . . ?
C9 C4 C5 C10 178.3(3) . . . . ?
N1 C4 C5 C10 -3.9(4) . . . . ?
C4 C5 C6 C7 -0.2(4) . . . . ?
C10 C5 C6 C7 -179.5(3) . . . . ?
C5 C6 C7 C8 1.8(5) . . . . ?
C5 C6 C7 C11 -177.6(3) . . . . ?
C6 C7 C8 C9 -2.1(5) . . . . ?
C11 C7 C8 C9 177.2(3) . . . . ?
C7 C8 C9 C4 1.0(4) . . . . ?
C7 C8 C9 C12 -179.2(3) . . . . ?
C5 C4 C9 C8 0.6(4) . . . . ?
N1 C4 C9 C8 -177.2(2) . . . . ?
C5 C4 C9 C12 -179.2(3) . . . . ?
N1 C4 C9 C12 3.0(4) . . . . ?
C17 N3 C13 C14 0.8(4) . . . . ?
Ni1 N3 C13 C14 -177.4(2) . . . . ?
C17 N3 C13 N2 -178.7(2) . . . . ?
Ni1 N3 C13 N2 3.0(3) . . . . ?
C1 N2 C13 N3 0.7(3) . . . . ?
C3 N2 C13 N3 178.6(3) . . . . ?
C1 N2 C13 C14 -178.9(3) . . . . ?
C3 N2 C13 C14 -0.9(5) . . . . ?
N3 C13 C14 C15 -1.1(4) . . . . ?
N2 C13 C14 C15 178.4(2) . . . . ?
C13 C14 C15 C16 -0.4(4) . . . . ?
C14 C15 C16 C17 2.0(4) . . . . ?
C13 N3 C17 C18 -178.3(2) . . . . ?
Ni1 N3 C17 C18 -0.1(3) . . . . ?
C13 N3 C17 C16 0.7(3) . . . . ?
Ni1 N3 C17 C16 178.93(18) . . . . ?
C15 C16 C17 C18 176.8(3) . . . . ?
C15 C16 C17 N3 -2.1(4) . . . . ?
N3 C17 C18 P1 -0.1(3) . . . . ?
C16 C17 C18 P1 -179.0(2) . . . . ?
C23 P1 C18 C17 -116.4(2) . . . . ?
C19 P1 C18 C17 121.3(2) . . . . ?
Ni1 P1 C18 C17 0.2(2) . . . . ?
C18 P1 C19 C21 49.6(2) . . . . ?
C23 P1 C19 C21 -68.9(2) . . . . ?
Ni1 P1 C19 C21 160.21(18) . . . . ?
C18 P1 C19 C22 175.2(2) . . . . ?
C23 P1 C19 C22 56.7(2) . . . . ?
Ni1 P1 C19 C22 -74.2(2) . . . . ?
C18 P1 C19 C20 -68.2(2) . . . . ?
C23 P1 C19 C20 173.31(17) . . . . ?
Ni1 P1 C19 C20 42.5(2) . . . . ?
C18 P1 C23 C25 179.01(18) . . . . ?
C19 P1 C23 C25 -62.6(2) . . . . ?
Ni1 P1 C23 C25 70.30(19) . . . . ?
C18 P1 C23 C24 -56.2(2) . . . . ?
C19 P1 C23 C24 62.2(2) . . . . ?
Ni1 P1 C23 C24 -164.89(15) . . . . ?
C18 P1 C23 C26 62.57(19) . . . . ?
C19 P1 C23 C26 -179.04(17) . . . . ?
Ni1 P1 C23 C26 -46.14(17) . . . . ?
